data_8101899
loop_
_publ_author_name
'He, D.-P.'
'Dou, Y.-L.'
'She, J.-B.'

_publ_section_title
;
Crystal structure of 1,6-bis(1-phenyl-1H-tetrazol-5-ylthio)hexane, 
C~6~H~12~(SCN~4~C~6~H~5~)~2~
;
_journal_issue 1
_journal_name_full 'Zeitschrift f\"ur Kristallographie - New Crystal Structures'
_journal_page_first 25
_journal_page_last 26
_journal_volume 221
_journal_year 2006
_chemical_formula_structural C6H12(SCN4C6H5)2
_chemical_formula_sum 'C20 H22 N8 S2'
_chemical_formula_weight 438.58
_chemical_name_systematic
; 
1,6-bis(1-phenyl-1H-tetrazol-5-ylthio)hexane
;
_space_group_IT_number 14
_symmetry_cell_setting monoclinic
_symmetry_space_group_name_Hall '-P 2ybc'
_symmetry_space_group_name_H-M 'P 1 21/c 1'
_atom_sites_solution_hydrogens geom
_atom_sites_solution_primary direct
_atom_sites_solution_secondary difmap
_audit_creation_method SHELXL-97
_cell_angle_alpha 90.00
_cell_angle_beta 101.555(8)
_cell_angle_gamma 90.00
_cell_formula_units_Z 2
_cell_length_a 7.481(4)
_cell_length_b 16.759(9)
_cell_length_c 8.621(5)
_cell_measurement_reflns_used 2143
_cell_measurement_temperature 298(2)
_cell_measurement_theta_max 27.524
_cell_measurement_theta_min 2.431
_cell_volume 1058.9(10)
_computing_cell_refinement 'Bruker SMART'
_computing_data_collection 'Bruker SMART'
_computing_data_reduction 'Bruker SAINT'
_computing_molecular_graphics 'Bruker SHELXTL'
_computing_publication_material 'Bruker SHELXTL'
_computing_structure_refinement 'SHELXL-97 (Sheldrick, 1997)'
_computing_structure_solution 'SHELXS-97 (Sheldrick, 1990)'
_diffrn_ambient_temperature 298(2)
_diffrn_measured_fraction_theta_full 0.998
_diffrn_measured_fraction_theta_max 0.998
_diffrn_measurement_device_type 'Bruker SMART CCD'
_diffrn_measurement_method phi/omega
_diffrn_radiation_monochromator graphite
_diffrn_radiation_source 'fine-focus sealed tube'
_diffrn_radiation_type MoK\a
_diffrn_radiation_wavelength 0.71073
_diffrn_reflns_av_R_equivalents 0.0475
_diffrn_reflns_av_sigmaI/netI 0.0484
_diffrn_reflns_limit_h_max 8
_diffrn_reflns_limit_h_min -8
_diffrn_reflns_limit_k_max 19
_diffrn_reflns_limit_k_min -18
_diffrn_reflns_limit_l_max 9
_diffrn_reflns_limit_l_min -10
_diffrn_reflns_number 5240
_diffrn_reflns_theta_full 25.01
_diffrn_reflns_theta_max 25.01
_diffrn_reflns_theta_min 2.43
_exptl_absorpt_coefficient_mu 0.277
_exptl_absorpt_correction_T_max 0.8833
_exptl_absorpt_correction_T_min 0.8560
_exptl_absorpt_correction_type multi-scan
_exptl_absorpt_process_details sadabs
_exptl_crystal_colour colourless
_exptl_crystal_density_diffrn 1.376
_exptl_crystal_density_method 'not measured'
_exptl_crystal_description block
_exptl_crystal_F_000 460
_exptl_crystal_size_max 0.58
_exptl_crystal_size_mid 0.52
_exptl_crystal_size_min 0.46
_refine_diff_density_max 0.188
_refine_diff_density_min -0.304
_refine_diff_density_rms 0.067
_refine_ls_extinction_method none
_refine_ls_goodness_of_fit_ref 0.998
_refine_ls_hydrogen_treatment mixed
_refine_ls_matrix_type full
_refine_ls_number_parameters 180
_refine_ls_number_reflns 1862
_refine_ls_number_restraints 0
_refine_ls_restrained_S_all 0.998
_refine_ls_R_factor_all 0.0578
_refine_ls_R_factor_gt 0.0383
_refine_ls_shift/su_max 0.001
_refine_ls_shift/su_mean 0.000
_refine_ls_structure_factor_coef Fsqd
_refine_ls_weighting_details 'calc w=1/[\s^2^(Fo^2^)+(0.0500P)^2^+0.0000P] where P=(Fo^2^+2Fc^2^)/3'
_refine_ls_weighting_scheme calc
_refine_ls_wR_factor_gt 0.0864
_refine_ls_wR_factor_ref 0.0960
_reflns_number_gt 1328
_reflns_number_total 1862
_reflns_threshold_expression >2sigma(I)
_cod_data_source_file 1267-1690.cff
_cod_data_source_block 051019d
_cod_depositor_comments
;
The following automatic conversions were performed:
'_symmetry_cell_setting' value 'Monoclinic' changed to 'monoclinic'
according to '/home/saulius/struct/CIF-dictionaries/cif_core.dic'
dictionary named 'cif_core.dic' version 2.4.1 from 2010-06-29.

Automatic conversion script
Id: cif_fix_enum 1555 2011-01-17 13:19:09Z saulius 
;
_cod_original_sg_symbol_H-M P12(1)/c1
_cod_database_code 8101899

loop_
_symmetry_equiv_pos_as_xyz
'x, y, z'
'-x, y+1/2, -z+1/2'
'-x, -y, -z'
'x, -y-1/2, z-1/2'

loop_
_atom_site_label
_atom_site_type_symbol
_atom_site_fract_x
_atom_site_fract_y
_atom_site_fract_z
_atom_site_U_iso_or_equiv
_atom_site_adp_type
_atom_site_occupancy
_atom_site_symmetry_multiplicity
_atom_site_Wyckoff_symbol
_atom_site_calc_flag
_atom_site_refinement_flags
_atom_site_disorder_assembly
_atom_site_disorder_group
N1 N 0.07496(18) 0.66769(9) 0.91825(18) 0.0406(4) Uani 1 4 e d . . .
N2 N -0.1008(2) 0.69485(11) 0.8841(2) 0.0582(5) Uani 1 4 e d . . .
N3 N -0.0961(2) 0.76707(12) 0.9333(3) 0.0685(6) Uani 1 4 e d . . .
N4 N 0.0775(2) 0.79042(10) 0.9992(2) 0.0598(5) Uani 1 4 e d . . .
S1 S 0.41579(7) 0.72188(3) 1.04944(7) 0.0558(2) Uani 1 4 e d . . .
C1 C 0.1811(2) 0.72780(11) 0.9886(2) 0.0418(5) Uani 1 4 e d . . .
C2 C 0.4652(3) 0.82331(12) 1.1185(3) 0.0524(6) Uani 1 4 e d . . .
C3 C 0.4651(3) 0.88460(13) 0.9909(3) 0.0477(5) Uani 1 4 e d . . .
C4 C 0.5017(3) 0.96770(12) 1.0609(3) 0.0468(5) Uani 1 4 e d . . .
C5 C 0.1158(2) 0.58693(11) 0.8845(2) 0.0381(5) Uani 1 4 e d . . .
C6 C 0.2346(3) 0.54315(12) 0.9945(3) 0.0430(5) Uani 1 4 e d . . .
C7 C 0.2679(3) 0.46473(12) 0.9616(3) 0.0495(5) Uani 1 4 e d . . .
C8 C 0.1812(3) 0.43027(14) 0.8227(3) 0.0540(6) Uani 1 4 e d . . .
C9 C 0.0610(3) 0.47424(14) 0.7146(3) 0.0551(6) Uani 1 4 e d . . .
C10 C 0.0289(3) 0.55366(14) 0.7433(2) 0.0480(5) Uani 1 4 e d . . .
H1 H 0.582(3) 0.8188(14) 1.181(3) 0.072(7) Uiso 1 4 e d . . .
H2 H 0.382(3) 0.8394(14) 1.190(3) 0.074(7) Uiso 1 4 e d . . .
H3 H 0.554(3) 0.8713(13) 0.932(2) 0.067(7) Uiso 1 4 e d . . .
H4 H 0.345(3) 0.8851(12) 0.913(2) 0.061(6) Uiso 1 4 e d . . .
H5 H 0.618(3) 0.9675(13) 1.130(2) 0.066(7) Uiso 1 4 e d . . .
H6 H 0.406(3) 0.9798(13) 1.124(3) 0.077(7) Uiso 1 4 e d . . .
H7 H 0.291(3) 0.5657(11) 1.094(2) 0.049(6) Uiso 1 4 e d . . .
H8 H 0.352(3) 0.4355(14) 1.037(2) 0.070(7) Uiso 1 4 e d . . .
H9 H 0.204(2) 0.3749(14) 0.801(2) 0.058(6) Uiso 1 4 e d . . .
H10 H -0.004(3) 0.4486(13) 0.624(3) 0.070(7) Uiso 1 4 e d . . .
H11 H -0.051(2) 0.5845(11) 0.675(2) 0.040(5) Uiso 1 4 e d . . .

loop_
_atom_site_aniso_label
_atom_site_aniso_U_11
_atom_site_aniso_U_22
_atom_site_aniso_U_33
_atom_site_aniso_U_23
_atom_site_aniso_U_13
_atom_site_aniso_U_12
N1 0.0374(8) 0.0325(9) 0.0490(10) 0.0041(8) 0.0022(7) 0.0004(7)
N2 0.0395(9) 0.0420(11) 0.0877(14) 0.0112(10) -0.0003(9) 0.0018(8)
N3 0.0476(11) 0.0428(12) 0.1132(17) 0.0123(12) 0.0116(11) 0.0087(8)
N4 0.0524(11) 0.0344(11) 0.0909(15) -0.0006(10) 0.0104(10) 0.0056(8)
S1 0.0443(3) 0.0318(3) 0.0845(5) -0.0047(3) -0.0035(3) 0.0003(2)
C1 0.0451(11) 0.0293(11) 0.0487(12) 0.0022(9) 0.0043(9) 0.0004(8)
C2 0.0533(13) 0.0327(12) 0.0640(16) -0.0051(12) -0.0053(12) -0.0056(10)
C3 0.0506(12) 0.0361(12) 0.0566(14) -0.0068(11) 0.0110(11) -0.0053(10)
C4 0.0462(12) 0.0372(13) 0.0561(14) -0.0058(10) 0.0080(11) -0.0057(10)
C5 0.0402(9) 0.0289(10) 0.0455(11) 0.0015(9) 0.0092(9) -0.0062(8)
C6 0.0462(11) 0.0332(11) 0.0474(13) 0.0002(10) 0.0041(10) -0.0043(9)
C7 0.0523(12) 0.0338(12) 0.0621(15) 0.0035(12) 0.0103(11) 0.0000(10)
C8 0.0656(14) 0.0338(13) 0.0679(16) -0.0046(13) 0.0258(13) -0.0058(11)
C9 0.0690(14) 0.0488(15) 0.0494(14) -0.0094(13) 0.0166(12) -0.0186(12)
C10 0.0516(12) 0.0463(13) 0.0439(13) 0.0049(11) 0.0038(10) -0.0084(10)

loop_
_atom_type_symbol
_atom_type_description
_atom_type_scat_dispersion_real
_atom_type_scat_dispersion_imag
_atom_type_scat_source
C C 0.0033 0.0016 'International Tables Vol C Tables 4.2.6.8 and 6.1.1.4'
H H 0.0000 0.0000 'International Tables Vol C Tables 4.2.6.8 and 6.1.1.4'
N N 0.0061 0.0033 'International Tables Vol C Tables 4.2.6.8 and 6.1.1.4'
S S 0.1246 0.1234 'International Tables Vol C Tables 4.2.6.8 and 6.1.1.4'

loop_
_geom_angle_atom_site_label_1
_geom_angle_atom_site_label_2
_geom_angle_atom_site_label_3
_geom_angle
_geom_angle_site_symmetry_1
_geom_angle_site_symmetry_3
_geom_angle_publ_flag
C1 N1 N2 107.58(16) . . ?
C1 N1 C5 131.89(15) . . ?
N2 N1 C5 120.46(15) . . ?
N3 N2 N1 106.37(15) . . ?
N2 N3 N4 111.68(16) . . ?
C1 N4 N3 105.43(17) . . ?
C1 S1 C2 99.98(11) . . ?
N4 C1 N1 108.94(17) . . ?
N4 C1 S1 126.80(16) . . ?
N1 C1 S1 124.25(14) . . ?
C3 C2 S1 115.42(17) . . ?
C3 C2 H1 109.9(14) . . ?
S1 C2 H1 102.7(14) . . ?
C3 C2 H2 110.9(13) . . ?
S1 C2 H2 110.2(14) . . ?
H1 C2 H2 107.2(18) . . ?
C2 C3 C4 111.18(18) . . ?
C2 C3 H3 109.6(13) . . ?
C4 C3 H3 110.0(13) . . ?
C2 C3 H4 111.3(11) . . ?
C4 C3 H4 108.8(12) . . ?
H3 C3 H4 105.9(16) . . ?
C4 C4 C3 113.9(2) 3_677 . ?
C4 C4 H5 108.9(13) 3_677 . ?
C3 C4 H5 108.3(13) . . ?
C4 C4 H6 108.6(13) 3_677 . ?
C3 C4 H6 108.0(13) . . ?
H5 C4 H6 109.0(18) . . ?
C6 C5 C10 121.3(2) . . ?
C6 C5 N1 120.00(17) . . ?
C10 C5 N1 118.70(18) . . ?
C5 C6 C7 119.1(2) . . ?
C5 C6 H7 121.0(12) . . ?
C7 C6 H7 119.8(12) . . ?
C8 C7 C6 120.6(2) . . ?
C8 C7 H8 121.0(14) . . ?
C6 C7 H8 118.4(14) . . ?
C7 C8 C9 119.9(2) . . ?
C7 C8 H9 120.2(12) . . ?
C9 C8 H9 119.9(12) . . ?
C8 C9 C10 120.6(2) . . ?
C8 C9 H10 118.7(14) . . ?
C10 C9 H10 120.6(14) . . ?
C5 C10 C9 118.6(2) . . ?
C5 C10 H11 118.4(12) . . ?
C9 C10 H11 122.9(12) . . ?

loop_
_geom_bond_atom_site_label_1
_geom_bond_atom_site_label_2
_geom_bond_distance
_geom_bond_site_symmetry_2
_geom_bond_publ_flag
N1 C1 1.349(2) . ?
N1 N2 1.367(2) . ?
N1 C5 1.430(2) . ?
N2 N3 1.281(3) . ?
N3 N4 1.366(2) . ?
N4 C1 1.318(2) . ?
S1 C1 1.732(2) . ?
S1 C2 1.815(2) . ?
C2 C3 1.505(3) . ?
C2 H1 0.93(2) . ?
C2 H2 0.99(2) . ?
C3 C4 1.521(3) . ?
C3 H3 0.94(2) . ?
C3 H4 1.01(2) . ?
C4 C4 1.505(4) 3_677 ?
C4 H5 0.95(2) . ?
C4 H6 1.00(2) . ?
C5 C6 1.374(3) . ?
C5 C10 1.378(3) . ?
C6 C7 1.377(3) . ?
C6 H7 0.95(2) . ?
C7 C8 1.370(3) . ?
C7 H8 0.95(2) . ?
C8 C9 1.373(3) . ?
C8 H9 0.97(2) . ?
C9 C10 1.384(3) . ?
C9 H10 0.94(2) . ?
C10 H11 0.912(18) . ?
